data_4341031
loop_
_publ_author_name
'Corbey, Jordan F.'
'Fang, Ming'
'Ziller, Joseph W.'
'Evans, William J.'

_publ_section_title
;
 Cocrystallization of (\m-S2)(2-) and (\m-S)(2-) and Formation of an
 [\h(2)-S3N(SiMe3)2] Ligand from Chalcogen Reduction by (N2)(2-) in a
 Bimetallic Yttrium Amide Complex.
;
_journal_issue 3
_journal_name_full 'Inorganic chemistry'
_journal_page_first 801
_journal_page_last 807
_journal_paper_doi 10.1021/ic501753x
_journal_volume 54
_journal_year 2015
_chemical_formula_sum 'C32 H88 N4 O2 Se Si8 Y2'
_chemical_formula_weight 1042.56
_chemical_name_systematic
; 
 ? 
;
_space_group_crystal_system triclinic
_space_group_IT_number 2
_space_group_name_Hall '-P 1'
_space_group_name_H-M_alt 'P -1'
_symmetry_space_group_name_Hall '-P 1'
_symmetry_space_group_name_H-M 'P -1'
_atom_sites_solution_hydrogens geom
_atom_sites_solution_primary direct
_atom_sites_solution_secondary difmap
_audit_creation_method SHELXL-2013
_cell_angle_alpha 61.9739(9)
_cell_angle_beta 88.8205(10)
_cell_angle_gamma 80.5568(10)
_cell_formula_units_Z 1
_cell_length_a 10.4237(8)
_cell_length_b 12.1502(10)
_cell_length_c 12.1856(10)
_cell_measurement_reflns_used 7989
_cell_measurement_temperature 143(2)
_cell_measurement_theta_max 28.57
_cell_measurement_theta_min 2.51
_cell_volume 1341.03(19)
_computing_cell_refinement 'Bruker SAINT 8.34a, 2013'
_computing_data_collection 'Bruker APEX2 2013.10-0, 2013'
_computing_data_reduction 'Bruker SAINT 8.34a, 2013'
_computing_molecular_graphics 'Bruker SHELXTL'
_computing_publication_material 'Bruker SHELXTL'
_computing_structure_refinement 'SHELXL-2013 (Sheldrick, 2013)'
_computing_structure_solution 'Bruker SHELXTL 2013/1'
_diffrn_ambient_temperature 143(2)
_diffrn_measured_fraction_theta_full 0.998
_diffrn_measured_fraction_theta_max 0.918
_diffrn_measurement_device_type 'Bruker SMART APEX II CCD'
_diffrn_measurement_method '\f and \w scans'
_diffrn_radiation_type MoK\a
_diffrn_radiation_wavelength 0.71073
_diffrn_reflns_av_R_equivalents 0.0281
_diffrn_reflns_av_unetI/netI 0.0332
_diffrn_reflns_Laue_measured_fraction_full 0.998
_diffrn_reflns_Laue_measured_fraction_max 0.918
_diffrn_reflns_limit_h_max 13
_diffrn_reflns_limit_h_min -13
_diffrn_reflns_limit_k_max 16
_diffrn_reflns_limit_k_min -15
_diffrn_reflns_limit_l_max 16
_diffrn_reflns_limit_l_min -16
_diffrn_reflns_number 16006
_diffrn_reflns_point_group_measured_fraction_full 0.998
_diffrn_reflns_point_group_measured_fraction_max 0.918
_diffrn_reflns_theta_full 25.242
_diffrn_reflns_theta_max 28.619
_diffrn_reflns_theta_min 1.897
_diffrn_source 'sealed tube'
_exptl_absorpt_coefficient_mu 3.039
_exptl_absorpt_correction_T_max 0.7457
_exptl_absorpt_correction_T_min 0.6276
_exptl_absorpt_correction_type multi-scan
_exptl_absorpt_process_details 'Bruker SADABS 2012/1'
_exptl_crystal_colour colorless
_exptl_crystal_density_diffrn 1.291
_exptl_crystal_density_meas ?
_exptl_crystal_density_method not_measured
_exptl_crystal_description irregular
_exptl_crystal_F_000 548
_exptl_crystal_size_max 0.314
_exptl_crystal_size_mid 0.312
_exptl_crystal_size_min 0.192
_refine_diff_density_max 1.627
_refine_diff_density_min -0.345
_refine_diff_density_rms 0.068
_refine_ls_extinction_method none
_refine_ls_goodness_of_fit_ref 1.045
_refine_ls_hydrogen_treatment constr
_refine_ls_matrix_type full
_refine_ls_number_parameters 235
_refine_ls_number_reflns 6310
_refine_ls_number_restraints 0
_refine_ls_restrained_S_all 1.045
_refine_ls_R_factor_all 0.0329
_refine_ls_R_factor_gt 0.0279
_refine_ls_shift/su_max 0.001
_refine_ls_shift/su_mean 0.000
_refine_ls_structure_factor_coef Fsqd
_refine_ls_weighting_details 'w=1/[\s^2^(Fo^2^)+(0.0317P)^2^+0.6791P] where P=(Fo^2^+2Fc^2^)/3'
_refine_ls_weighting_scheme calc
_refine_ls_wR_factor_gt 0.0677
_refine_ls_wR_factor_ref 0.0699
_reflns_Friedel_coverage 0.000
_reflns_number_gt 5669
_reflns_number_total 6310
_reflns_threshold_expression 'I > 2\s(I)'
_cod_data_source_file ic501753x_si_005.cif
_cod_data_source_block jfc44
_cod_depositor_comments
;
The following automatic conversions were performed:

'_exptl_crystal_density_meas' value 'not_measured' was changed to '?'
- the value is perceived as not measured.

Automatic conversion script
Id: cif_fix_values 3008 2015-01-20 13:52:24Z robertas 

 Adding full bibliography for 4341027--4341031.cif.
;
_cod_original_cell_volume 1341.04(19)
_cod_database_code 4341031
_shelx_space_group_comment
; 
The symmetry employed for this shelxl refinement is uniquely defined 
by the following loop, which should always be used as a source of 
symmetry information in preference to the above space-group names. 
They are only intended as comments. 
;
_shelx_estimated_absorpt_t_min 0.449
_shelx_estimated_absorpt_t_max 0.593
_shelxl_version_number 2013-3

loop_
_space_group_symop_operation_xyz
'x, y, z'
'-x, -y, -z'

loop_
_atom_site_label
_atom_site_type_symbol
_atom_site_fract_x
_atom_site_fract_y
_atom_site_fract_z
_atom_site_U_iso_or_equiv
_atom_site_adp_type
_atom_site_occupancy
_atom_site_site_symmetry_order
_atom_site_calc_flag
_atom_site_refinement_flags_posn
_atom_site_refinement_flags_adp
_atom_site_refinement_flags_occupancy
Se1 Se 0.5000 0.0000 0.5000 0.03050(8) Uani 1 2 d S . P
Y1 Y 0.37351(2) 0.19705(2) 0.29933(2) 0.01554(6) Uani 1 1 d . . .
C1 C 0.4143(2) -0.0824(2) 0.1601(2) 0.0297(5) Uani 1 1 d . . .
H1A H 0.4913 -0.0848 0.2066 0.044 Uiso 1 1 calc R U .
H1B H 0.4222 -0.0302 0.0707 0.044 Uiso 1 1 calc R U .
H1C H 0.4078 -0.1686 0.1775 0.044 Uiso 1 1 calc R U .
C2 C 0.1190(2) -0.0188(2) 0.1255(2) 0.0289(5) Uani 1 1 d . . .
H2A H 0.0392 0.0087 0.1564 0.043 Uiso 1 1 calc R U .
H2B H 0.1212 -0.1057 0.1404 0.043 Uiso 1 1 calc R U .
H2C H 0.1204 0.0374 0.0359 0.043 Uiso 1 1 calc R U .
C3 C 0.2527(2) -0.1249(2) 0.3771(2) 0.0306(5) Uani 1 1 d . . .
H3A H 0.3276 -0.1273 0.4260 0.046 Uiso 1 1 calc R U .
H3B H 0.2523 -0.2098 0.3873 0.046 Uiso 1 1 calc R U .
H3C H 0.1720 -0.0965 0.4062 0.046 Uiso 1 1 calc R U .
C4 C 0.2602(2) 0.2593(2) -0.10116(19) 0.0280(5) Uani 1 1 d . . .
H4A H 0.2329 0.3419 -0.1744 0.042 Uiso 1 1 calc R U .
H4B H 0.2179 0.1960 -0.1075 0.042 Uiso 1 1 calc R U .
H4C H 0.3551 0.2345 -0.0971 0.042 Uiso 1 1 calc R U .
C5 C 0.0304(2) 0.3129(2) 0.0339(2) 0.0288(5) Uani 1 1 d . . .
H5A H 0.0020 0.3948 -0.0400 0.043 Uiso 1 1 calc R U .
H5B H 0.0031 0.3187 0.1087 0.043 Uiso 1 1 calc R U .
H5C H -0.0091 0.2478 0.0280 0.043 Uiso 1 1 calc R U .
C6 C 0.2762(2) 0.41031(19) 0.03392(19) 0.0246(4) Uani 1 1 d . . .
H6A H 0.2449 0.4853 -0.0455 0.037 Uiso 1 1 calc R U .
H6B H 0.3717 0.3928 0.0397 0.037 Uiso 1 1 calc R U .
H6C H 0.2453 0.4258 0.1028 0.037 Uiso 1 1 calc R U .
C7 C 0.0895(2) 0.1369(2) 0.4255(2) 0.0282(5) Uani 1 1 d . . .
H7A H 0.0110 0.1091 0.4681 0.042 Uiso 1 1 calc R U .
H7B H 0.1659 0.0720 0.4703 0.042 Uiso 1 1 calc R U .
H7C H 0.0814 0.1498 0.3401 0.042 Uiso 1 1 calc R U .
C8 C -0.0383(2) 0.4080(2) 0.3309(3) 0.0388(6) Uani 1 1 d . . .
H8A H -0.1170 0.3770 0.3701 0.058 Uiso 1 1 calc R U .
H8B H -0.0405 0.4205 0.2454 0.058 Uiso 1 1 calc R U .
H8C H -0.0344 0.4886 0.3297 0.058 Uiso 1 1 calc R U .
C9 C 0.1015(3) 0.2633(3) 0.5860(2) 0.0434(7) Uani 1 1 d . . .
H9A H 0.0316 0.2158 0.6260 0.065 Uiso 1 1 calc R U .
H9B H 0.0841 0.3454 0.5853 0.065 Uiso 1 1 calc R U .
H9C H 0.1849 0.2152 0.6325 0.065 Uiso 1 1 calc R U .
C10 C 0.2241(3) 0.6104(2) 0.2333(3) 0.0437(7) Uani 1 1 d . . .
H10A H 0.2704 0.6774 0.2257 0.066 Uiso 1 1 calc R U .
H10B H 0.1372 0.6230 0.2624 0.066 Uiso 1 1 calc R U .
H10C H 0.2156 0.6135 0.1519 0.066 Uiso 1 1 calc R U .
C11 C 0.3330(3) 0.4560(3) 0.4982(3) 0.0494(7) Uani 1 1 d . . .
H11A H 0.3800 0.5239 0.4868 0.074 Uiso 1 1 calc R U .
H11B H 0.3811 0.3745 0.5613 0.074 Uiso 1 1 calc R U .
H11C H 0.2460 0.4715 0.5255 0.074 Uiso 1 1 calc R U .
C12 C 0.4864(2) 0.4415(3) 0.2917(2) 0.0349(5) Uani 1 1 d . . .
H12A H 0.5249 0.5132 0.2837 0.052 Uiso 1 1 calc R U .
H12B H 0.4817 0.4436 0.2105 0.052 Uiso 1 1 calc R U .
H12C H 0.5407 0.3620 0.3517 0.052 Uiso 1 1 calc R U .
C13 C 0.5919(2) 0.2029(2) 0.08678(19) 0.0282(5) Uani 1 1 d . . .
H13A H 0.5955 0.2837 0.0106 0.034 Uiso 1 1 calc R U .
H13B H 0.5222 0.1637 0.0728 0.034 Uiso 1 1 calc R U .
C14 C 0.7226(2) 0.1141(2) 0.1179(2) 0.0345(5) Uani 1 1 d . . .
H14A H 0.7117 0.0321 0.1238 0.041 Uiso 1 1 calc R U .
H14B H 0.7843 0.1520 0.0534 0.041 Uiso 1 1 calc R U .
C15 C 0.7714(2) 0.0961(2) 0.2429(2) 0.0343(5) Uani 1 1 d . . .
H15A H 0.7546 0.0149 0.3116 0.041 Uiso 1 1 calc R U .
H15B H 0.8660 0.0975 0.2446 0.041 Uiso 1 1 calc R U .
C16 C 0.6948(2) 0.2066(2) 0.2535(2) 0.0263(4) Uani 1 1 d . . .
H16A H 0.6878 0.1867 0.3419 0.032 Uiso 1 1 calc R U .
H16B H 0.7356 0.2828 0.2096 0.032 Uiso 1 1 calc R U .
O1 O 0.56702(13) 0.22518(13) 0.19399(13) 0.0208(3) Uani 1 1 d . . .
N1 N 0.27404(15) 0.13920(14) 0.18050(14) 0.0157(3) Uani 1 1 d . . .
N2 N 0.25249(16) 0.32839(15) 0.35644(15) 0.0195(3) Uani 1 1 d . . .
Si1 Si 0.26471(5) -0.01268(5) 0.20908(5) 0.01647(11) Uani 1 1 d . . .
Si2 Si 0.21198(5) 0.26969(5) 0.04321(5) 0.01748(11) Uani 1 1 d . . .
Si3 Si 0.10905(6) 0.28908(5) 0.42176(5) 0.02168(12) Uani 1 1 d . . .
Si4 Si 0.31786(6) 0.45247(6) 0.34786(6) 0.02396(13) Uani 1 1 d . . .

loop_
_atom_site_aniso_label
_atom_site_aniso_U_11
_atom_site_aniso_U_22
_atom_site_aniso_U_33
_atom_site_aniso_U_23
_atom_site_aniso_U_13
_atom_site_aniso_U_12
Se1 0.02231(15) 0.02875(16) 0.02287(15) 0.00144(13) -0.00511(12) -0.00154(12)
Y1 0.01516(9) 0.01723(10) 0.01549(9) -0.00934(7) 0.00100(6) -0.00098(7)
C1 0.0249(11) 0.0240(11) 0.0447(14) -0.0204(10) 0.0117(10) -0.0040(9)
C2 0.0240(11) 0.0278(11) 0.0404(13) -0.0207(10) -0.0020(9) -0.0041(9)
C3 0.0482(14) 0.0210(11) 0.0250(11) -0.0111(9) 0.0092(10) -0.0129(10)
C4 0.0319(12) 0.0313(12) 0.0184(10) -0.0120(9) 0.0002(9) 0.0016(9)
C5 0.0212(10) 0.0299(11) 0.0301(11) -0.0123(10) -0.0029(9) 0.0039(9)
C6 0.0297(11) 0.0171(9) 0.0225(10) -0.0065(8) -0.0004(8) -0.0015(8)
C7 0.0392(13) 0.0221(10) 0.0295(11) -0.0157(9) 0.0143(10) -0.0115(9)
C8 0.0268(12) 0.0305(13) 0.0556(16) -0.0188(12) 0.0104(11) -0.0021(10)
C9 0.0715(19) 0.0417(15) 0.0336(13) -0.0265(12) 0.0265(13) -0.0284(14)
C10 0.0369(14) 0.0227(12) 0.073(2) -0.0234(13) 0.0004(13) -0.0073(10)
C11 0.0470(16) 0.080(2) 0.0566(17) -0.0560(17) 0.0165(13) -0.0298(15)
C12 0.0289(12) 0.0469(15) 0.0445(14) -0.0330(13) 0.0099(10) -0.0121(11)
C13 0.0250(11) 0.0410(13) 0.0193(10) -0.0156(10) 0.0060(8) -0.0040(9)
C14 0.0257(11) 0.0451(14) 0.0375(13) -0.0255(12) 0.0031(10) -0.0001(10)
C15 0.0244(11) 0.0430(14) 0.0315(12) -0.0178(11) -0.0003(9) 0.0048(10)
C16 0.0194(10) 0.0354(12) 0.0252(11) -0.0142(10) 0.0003(8) -0.0081(9)
O1 0.0181(7) 0.0263(7) 0.0199(7) -0.0124(6) 0.0020(5) -0.0038(6)
N1 0.0176(8) 0.0147(7) 0.0140(7) -0.0065(6) 0.0013(6) -0.0014(6)
N2 0.0235(8) 0.0182(8) 0.0196(8) -0.0115(7) 0.0041(7) -0.0033(7)
Si1 0.0167(2) 0.0166(2) 0.0189(3) -0.0108(2) 0.0034(2) -0.0029(2)
Si2 0.0180(3) 0.0177(3) 0.0154(2) -0.0078(2) -0.0001(2) 0.0003(2)
Si3 0.0288(3) 0.0170(3) 0.0225(3) -0.0118(2) 0.0108(2) -0.0056(2)
Si4 0.0222(3) 0.0270(3) 0.0332(3) -0.0226(3) 0.0031(2) -0.0052(2)

loop_
_atom_type_symbol
_atom_type_description
_atom_type_scat_dispersion_real
_atom_type_scat_dispersion_imag
_atom_type_scat_source
C C 0.0033 0.0016 'International Tables Vol C Tables 4.2.6.8 and 6.1.1.4'
H H 0.0000 0.0000 'International Tables Vol C Tables 4.2.6.8 and 6.1.1.4'
N N 0.0061 0.0033 'International Tables Vol C Tables 4.2.6.8 and 6.1.1.4'
O O 0.0106 0.0060 'International Tables Vol C Tables 4.2.6.8 and 6.1.1.4'
Si Si 0.0817 0.0704 'International Tables Vol C Tables 4.2.6.8 and 6.1.1.4'
Se Se -0.0929 2.2259 'International Tables Vol C Tables 4.2.6.8 and 6.1.1.4'
Y Y -2.7962 3.5667 'International Tables Vol C Tables 4.2.6.8 and 6.1.1.4'

loop_
_geom_angle_atom_site_label_1
_geom_angle_atom_site_label_2
_geom_angle_atom_site_label_3
_geom_angle
_geom_angle_site_symmetry_3
Y1 Se1 Y1 180.0 2_656
N1 Y1 N2 116.93(6) .
N1 Y1 O1 96.65(5) .
N2 Y1 O1 127.90(6) .
N1 Y1 Se1 112.35(4) .
N2 Y1 Se1 109.09(4) .
O1 Y1 Se1 91.03(3) .
N1 Y1 Si2 29.83(4) .
N2 Y1 Si2 100.03(4) .
O1 Y1 Si2 90.07(3) .
Se1 Y1 Si2 141.797(12) .
N1 Y1 Si4 133.86(4) .
N2 Y1 Si4 26.68(4) .
O1 Y1 Si4 101.67(4) .
Se1 Y1 Si4 109.269(13) .
Si2 Y1 Si4 107.861(15) .
N1 Y1 Si3 98.91(4) .
N2 Y1 Si3 26.52(4) .
O1 Y1 Si3 154.25(4) .
Se1 Y1 Si3 101.755(12) .
Si2 Y1 Si3 93.300(15) .
Si4 Y1 Si3 53.089(14) .
O1 C13 C14 106.25(17) .
C15 C14 C13 105.10(18) .
C16 C15 C14 104.23(18) .
O1 C16 C15 103.55(17) .
C16 O1 C13 106.15(15) .
C16 O1 Y1 124.01(11) .
C13 O1 Y1 123.98(12) .
Si2 N1 Si1 121.85(9) .
Si2 N1 Y1 110.16(8) .
Si1 N1 Y1 127.86(8) .
Si3 N2 Si4 124.13(10) .
Si3 N2 Y1 117.90(8) .
Si4 N2 Y1 117.56(9) .
N1 Si1 C3 113.68(9) .
N1 Si1 C1 110.53(9) .
C3 Si1 C1 105.90(11) .
N1 Si1 C2 112.72(9) .
C3 Si1 C2 105.45(11) .
C1 Si1 C2 108.14(10) .
N1 Si2 C5 113.27(9) .
N1 Si2 C4 114.93(9) .
C5 Si2 C4 108.20(10) .
N1 Si2 C6 108.13(9) .
C5 Si2 C6 105.54(10) .
C4 Si2 C6 106.13(10) .
N1 Si2 Y1 40.01(5) .
C5 Si2 Y1 118.54(7) .
C4 Si2 Y1 132.77(7) .
C6 Si2 Y1 68.61(7) .
N2 Si3 C7 107.95(9) .
N2 Si3 C8 113.72(10) .
C7 Si3 C8 106.48(12) .
N2 Si3 C9 114.17(11) .
C7 Si3 C9 107.09(11) .
C8 Si3 C9 106.98(13) .
N2 Si3 Y1 35.59(5) .
C7 Si3 Y1 72.37(7) .
C8 Si3 Y1 125.79(9) .
C9 Si3 Y1 125.57(10) .
N2 Si4 C11 114.94(11) .
N2 Si4 C10 112.84(10) .
C11 Si4 C10 106.72(14) .
N2 Si4 C12 108.03(9) .
C11 Si4 C12 107.21(12) .
C10 Si4 C12 106.67(12) .
N2 Si4 Y1 35.76(6) .
C11 Si4 Y1 127.83(11) .
C10 Si4 Y1 123.75(9) .
C12 Si4 Y1 72.28(7) .

loop_
_geom_bond_atom_site_label_1
_geom_bond_atom_site_label_2
_geom_bond_distance
_geom_bond_site_symmetry_2
Se1 Y1 2.6543(2) .
Se1 Y1 2.6543(2) 2_656
Y1 N1 2.2188(15) .
Y1 N2 2.2292(16) .
Y1 O1 2.3538(14) .
Y1 Si2 3.2395(6) .
Y1 Si4 3.3819(6) .
Y1 Si3 3.3856(6) .
C1 Si1 1.873(2) .
C2 Si1 1.877(2) .
C3 Si1 1.868(2) .
C4 Si2 1.875(2) .
C5 Si2 1.870(2) .
C6 Si2 1.890(2) .
C7 Si3 1.873(2) .
C8 Si3 1.873(2) .
C9 Si3 1.877(2) .
C10 Si4 1.873(3) .
C11 Si4 1.863(3) .
C12 Si4 1.880(2) .
C13 O1 1.464(2) .
C13 C14 1.522(3) .
C14 C15 1.520(3) .
C15 C16 1.504(3) .
C16 O1 1.462(2) .
N1 Si2 1.7165(16) .
N1 Si1 1.7291(16) .
N2 Si3 1.7104(17) .
N2 Si4 1.7130(17) .
